data_4330544
loop_
_publ_author_name
'Xiao-Yi Yi'
'Ho-Yuen Ng'
'Wai-Man Cheung'
'Herman H. Y. Sung'
'Ian D. Williams'
'Wa-Hung Leung'

_publ_section_title
;
 Dinuclear Ruthenium Nitrido Complexes Supported by an Oxygen Tripodal
 Ligand
;
_journal_name_full 'Inorganic Chemistry'
_journal_page_first 10529
_journal_page_last 10535
_journal_paper_doi 10.1021/ic300638r
_journal_volume 51
_journal_year 2012
_chemical_formula_sum 'C58 H100 Cl8 Co2 N2 O21 P6 Ru4'
_chemical_formula_weight 2152.96
_chemical_name_systematic
; 
 ? 
;
_space_group_IT_number 2
_symmetry_cell_setting triclinic
_symmetry_space_group_name_Hall '-P 1'
_symmetry_space_group_name_H-M 'P -1'
_atom_sites_solution_hydrogens geom
_atom_sites_solution_primary direct
_atom_sites_solution_secondary difmap
_audit_creation_method SHELXL-97
_cell_angle_alpha 81.223(2)
_cell_angle_beta 81.015(2)
_cell_angle_gamma 73.090(2)
_cell_formula_units_Z 2
_cell_length_a 12.9953(15)
_cell_length_b 16.180(2)
_cell_length_c 21.548(3)
_cell_measurement_reflns_used 1737
_cell_measurement_temperature 203(2)
_cell_measurement_theta_max 19.99
_cell_measurement_theta_min 2.38
_cell_volume 4254.1(9)
_computing_structure_refinement 'SHELXL-97 (Sheldrick, 1997)'
_computing_structure_solution 'SHELXS-97 (Sheldrick, 1990)'
_diffrn_ambient_temperature 203(2)
_diffrn_measured_fraction_theta_full 0.984
_diffrn_measured_fraction_theta_max 0.977
_diffrn_radiation_monochromator graphite
_diffrn_radiation_source 'fine-focus sealed tube'
_diffrn_radiation_type MoK\a
_diffrn_radiation_wavelength 0.71073
_diffrn_reflns_av_R_equivalents 0.0750
_diffrn_reflns_av_sigmaI/netI 0.1698
_diffrn_reflns_limit_h_max 16
_diffrn_reflns_limit_h_min -16
_diffrn_reflns_limit_k_max 19
_diffrn_reflns_limit_k_min -19
_diffrn_reflns_limit_l_max 26
_diffrn_reflns_limit_l_min -12
_diffrn_reflns_number 27616
_diffrn_reflns_theta_full 25.00
_diffrn_reflns_theta_max 26.00
_diffrn_reflns_theta_min 1.81
_exptl_absorpt_coefficient_mu 1.500
_exptl_absorpt_correction_T_max 1.00
_exptl_absorpt_correction_T_min 0.95
_exptl_absorpt_correction_type multi-scan
_exptl_absorpt_process_details SADABS
_exptl_crystal_colour red
_exptl_crystal_density_diffrn 1.681
_exptl_crystal_description block
_exptl_crystal_F_000 2172
_exptl_crystal_size_max 0.10
_exptl_crystal_size_mid 0.09
_exptl_crystal_size_min 0.07
_refine_diff_density_max 0.562
_refine_diff_density_min -0.619
_refine_diff_density_rms 0.124
_refine_ls_extinction_method none
_refine_ls_goodness_of_fit_ref 1.016
_refine_ls_hydrogen_treatment constr
_refine_ls_matrix_type full
_refine_ls_number_parameters 891
_refine_ls_number_reflns 16329
_refine_ls_number_restraints 20
_refine_ls_restrained_S_all 1.015
_refine_ls_R_factor_all 0.1575
_refine_ls_R_factor_gt 0.0618
_refine_ls_shift/su_max 0.002
_refine_ls_shift/su_mean 0.000
_refine_ls_structure_factor_coef Fsqd
_refine_ls_weighting_details
; calc 
 [0.00000+1.00000exp(1.40(sin\q/\l)^2^)]/ 
   [\s^2^(Fo^2^)+0.0000+0.0000*P+(0.0121P)^2^+0.0000sin\q/\l] 
 where P = 0.33333Fo^2^ + 0.66667Fc^2^ 
;
_refine_ls_weighting_scheme calc
_refine_ls_wR_factor_gt 0.0789
_refine_ls_wR_factor_ref 0.0955
_reflns_number_gt 7887
_reflns_number_total 16329
_reflns_threshold_expression >2sigma(I)
_cod_data_source_file ic300638r_si_001_3.cif
_cod_data_source_block vin11comp4
_cod_database_code 4330544

loop_
_symmetry_equiv_pos_as_xyz
'x, y, z'
'-x, -y, -z'

loop_
_atom_site_label
_atom_site_type_symbol
_atom_site_fract_x
_atom_site_fract_y
_atom_site_fract_z
_atom_site_U_iso_or_equiv
_atom_site_adp_type
_atom_site_occupancy
_atom_site_symmetry_multiplicity
_atom_site_calc_flag
_atom_site_refinement_flags
_atom_site_disorder_assembly
_atom_site_disorder_group
Ru1 Ru 0.12591(5) 0.36964(4) 0.04733(3) 0.03009(17) Uani 1 1 d . A .
Ru2 Ru -0.08911(5) 0.53715(4) 0.10558(3) 0.03293(18) Uani 1 1 d . . .
Ru3 Ru 0.08048(5) 0.61105(4) 0.43805(3) 0.02962(17) Uani 1 1 d . C .
Ru4 Ru -0.07304(5) 0.48098(4) 0.40669(3) 0.03027(17) Uani 1 1 d . . .
Co1 Co 0.32952(8) 0.15583(6) 0.11697(5) 0.0363(3) Uani 1 1 d . . .
Co2 Co 0.21131(8) 0.79164(7) 0.34690(5) 0.0411(3) Uani 1 1 d . . .
Cl1 Cl 0.10388(13) 0.50745(12) 0.08000(9) 0.0343(5) Uani 1 1 d . . .
Cl2 Cl -0.06446(13) 0.39512(12) 0.07414(9) 0.0358(5) Uani 1 1 d . . .
Cl3 Cl -0.27162(15) 0.54892(15) 0.14260(10) 0.0558(7) Uani 1 1 d . . .
Cl4 Cl -0.09696(16) 0.66109(13) 0.15094(10) 0.0497(6) Uani 1 1 d . . .
Cl11 Cl -0.10674(13) 0.62329(11) 0.43923(9) 0.0350(5) Uani 1 1 d . . .
Cl12 Cl 0.11527(14) 0.47294(11) 0.40297(9) 0.0344(5) Uani 1 1 d . . .
Cl13 Cl -0.02571(15) 0.35433(13) 0.35756(10) 0.0440(5) Uani 1 1 d . . .
Cl14 Cl -0.25670(15) 0.50342(13) 0.39741(10) 0.0484(6) Uani 1 1 d . . .
P1 P 0.37587(15) 0.26139(13) 0.05545(10) 0.0345(5) Uani 1 1 d . . .
P2 P 0.20900(16) 0.15896(13) 0.05807(11) 0.0380(6) Uani 1 1 d . A .
P3 P 0.21542(16) 0.24635(14) 0.17538(10) 0.0367(5) Uani 1 1 d . A .
P4 P 0.13107(16) 0.72261(13) 0.30117(11) 0.0366(5) Uani 1 1 d . C .
P5 P 0.29996(16) 0.67109(14) 0.39553(11) 0.0400(6) Uani 1 1 d . C .
P6 P 0.08452(16) 0.81185(13) 0.42469(11) 0.0396(6) Uani 1 1 d . C .
O1 O 0.4700(4) 0.2885(3) 0.0799(3) 0.0479(15) Uani 1 1 d . B .
O2 O 0.4359(4) 0.2243(3) -0.0087(2) 0.0412(14) Uani 1 1 d . . .
O3 O 0.2584(4) 0.1017(3) 0.0022(3) 0.0568(17) Uani 1 1 d . . .
O4 O 0.1288(4) 0.1077(3) 0.0981(3) 0.0591(18) Uani 1 1 d . . .
O5 O 0.1476(4) 0.2012(3) 0.2313(2) 0.0496(16) Uani 1 1 d . . .
O6 O 0.2869(4) 0.2818(3) 0.2123(2) 0.0431(14) Uani 1 1 d . . .
O7 O 0.2884(3) 0.3466(3) 0.0412(2) 0.0372(14) Uani 1 1 d . . .
O8 O 0.1421(4) 0.2460(3) 0.0298(2) 0.0388(14) Uani 1 1 d . . .
O9 O 0.1327(3) 0.3224(3) 0.1445(2) 0.0369(14) Uani 1 1 d . . .
O10 O -0.0418(3) 0.4628(3) 0.1961(2) 0.0384(14) Uani 1 1 d . . .
H10B H 0.0103 0.4183 0.1883 0.046 Uiso 1 1 d R . .
H10C H -0.0950 0.4452 0.2154 0.046 Uiso 1 1 d R . .
O11 O 0.0460(4) 0.7857(3) 0.2572(2) 0.0418(14) Uani 1 1 d . . .
O12 O 0.2187(4) 0.6730(3) 0.2504(2) 0.0400(14) Uani 1 1 d . . .
O13 O 0.4041(4) 0.6241(4) 0.3521(3) 0.0631(18) Uani 1 1 d . C .
O14 O 0.3523(4) 0.6944(4) 0.4501(3) 0.0603(18) Uani 1 1 d . . .
O15 O 0.1155(5) 0.8551(4) 0.4780(3) 0.0692(19) Uani 1 1 d . . .
O16 O -0.0158(4) 0.8849(4) 0.4012(3) 0.069(2) Uani 1 1 d . . .
O17 O 0.0735(4) 0.6605(3) 0.3417(2) 0.0338(13) Uani 1 1 d . . .
O18 O 0.2413(3) 0.6025(3) 0.4222(2) 0.0378(14) Uani 1 1 d . . .
O19 O 0.0436(4) 0.7358(3) 0.4573(2) 0.0404(14) Uani 1 1 d . . .
O20 O -0.0594(3) 0.5543(3) 0.3120(2) 0.0406(14) Uani 1 1 d . . .
H20E H -0.0333 0.5186 0.2847 0.049 Uiso 1 1 d R . .
H20F H -0.0157 0.5848 0.3110 0.049 Uiso 1 1 d R . .
N1 N 0.1134(4) 0.4129(4) -0.0303(3) 0.0317(15) Uani 1 1 d . . .
N2 N 0.0811(4) 0.5676(3) 0.5167(3) 0.0285(15) Uani 1 1 d . . .
C1 C 0.3536(12) 0.0542(11) 0.1926(8) 0.032(4) Uiso 0.60 1 d P A 1
H1A H 0.3003 0.0477 0.2306 0.039 Uiso 0.60 1 calc PR A 1
C2 C 0.4311(18) 0.1013(11) 0.1866(10) 0.047(5) Uiso 0.60 1 d P A 1
H2A H 0.4399 0.1336 0.2205 0.056 Uiso 0.60 1 calc PR A 1
C3 C 0.4921(13) 0.0982(12) 0.1290(11) 0.046(5) Uiso 0.60 1 d P A 1
H3A H 0.5527 0.1257 0.1149 0.055 Uiso 0.60 1 calc PR A 1
C4 C 0.4531(15) 0.0474(11) 0.0911(7) 0.042(4) Uiso 0.60 1 d P A 1
H4A H 0.4827 0.0321 0.0474 0.050 Uiso 0.60 1 calc PR A 1
C5 C 0.3611(14) 0.0206(10) 0.1340(11) 0.043(4) Uiso 0.60 1 d P A 1
H5A H 0.3165 -0.0155 0.1238 0.051 Uiso 0.60 1 calc PR A 1
C1B C 0.392(2) 0.0816(17) 0.1970(11) 0.038(6) Uiso 0.40 1 d P A 2
H1BA H 0.3643 0.0960 0.2412 0.045 Uiso 0.40 1 calc PR A 2
C2B C 0.471(2) 0.1081(16) 0.1624(17) 0.044(7) Uiso 0.40 1 d P A 2
H2BA H 0.5151 0.1426 0.1749 0.053 Uiso 0.40 1 calc PR A 2
C3B C 0.4833(15) 0.0731(14) 0.1036(11) 0.020(4) Uiso 0.40 1 d P A 2
H3BA H 0.5394 0.0785 0.0669 0.024 Uiso 0.40 1 calc PR A 2
C4B C 0.4077(17) 0.0271(10) 0.1077(10) 0.011(4) Uiso 0.40 1 d P A 2
H4BA H 0.3993 -0.0075 0.0751 0.013 Uiso 0.40 1 calc PR A 2
C5B C 0.3504(16) 0.0345(15) 0.1657(15) 0.025(5) Uiso 0.40 1 d P A 2
H5BA H 0.2916 0.0062 0.1836 0.030 Uiso 0.40 1 calc PR A 2
C11 C 0.4523(8) 0.3666(7) 0.1095(5) 0.085(4) Uani 1 1 d . . .
C12 C 0.5393(16) 0.4070(14) 0.1005(11) 0.080(7) Uiso 0.50 1 d P B 1
C12A C 0.4937(16) 0.4294(13) 0.0603(11) 0.078(6) Uiso 0.50 1 d P B 2
C13 C 0.4696(7) 0.2867(6) -0.0584(4) 0.059(3) Uani 1 1 d . . .
H13A H 0.5282 0.3059 -0.0456 0.070 Uiso 1 1 calc R . .
H13B H 0.4078 0.3385 -0.0658 0.070 Uiso 1 1 calc R . .
C14 C 0.5093(7) 0.2425(6) -0.1178(4) 0.074(3) Uani 1 1 d . . .
H14A H 0.5334 0.2829 -0.1518 0.111 Uiso 1 1 calc R . .
H14B H 0.4503 0.2248 -0.1305 0.111 Uiso 1 1 calc R . .
H14C H 0.5699 0.1910 -0.1099 0.111 Uiso 1 1 calc R . .
C15 C 0.2694(7) 0.1333(6) -0.0642(5) 0.063(3) Uani 1 1 d . A .
H15A H 0.3472 0.1237 -0.0801 0.076 Uiso 1 1 calc R . .
H15B H 0.2342 0.1966 -0.0698 0.076 Uiso 1 1 calc R . .
C16 C 0.2206(8) 0.0895(7) -0.1003(4) 0.090(4) Uani 1 1 d . . .
H16A H 0.2279 0.1130 -0.1450 0.134 Uiso 1 1 calc R A .
H16B H 0.1437 0.0988 -0.0844 0.134 Uiso 1 1 calc R . .
H16C H 0.2572 0.0271 -0.0960 0.134 Uiso 1 1 calc R . .
C17 C 0.0145(16) 0.1255(13) 0.0769(10) 0.060(6) Uiso 0.50 1 d P A 1
C17A C 0.0504(14) 0.0919(12) 0.0596(9) 0.046(5) Uiso 0.50 1 d P A 2
C18 C -0.0307(8) 0.0591(7) 0.1094(6) 0.111(5) Uani 1 1 d . . .
C19 C 0.0299(6) 0.2124(5) 0.2325(4) 0.055(3) Uani 1 1 d . A .
C20 C -0.0026(17) 0.1400(15) 0.2782(11) 0.064(7) Uiso 0.50 1 d P A 1
C20A C 0.0196(16) 0.1161(15) 0.2546(11) 0.066(7) Uiso 0.50 1 d P A 2
C21 C 0.2430(6) 0.3471(6) 0.2547(4) 0.052(2) Uani 1 1 d . A .
H21A H 0.1871 0.3301 0.2868 0.062 Uiso 1 1 calc R . .
H21B H 0.2088 0.4033 0.2310 0.062 Uiso 1 1 calc R . .
C22 C 0.3317(6) 0.3554(6) 0.2858(4) 0.066(3) Uani 1 1 d . . .
H22A H 0.3032 0.3994 0.3153 0.099 Uiso 1 1 calc R A .
H22B H 0.3862 0.3729 0.2538 0.099 Uiso 1 1 calc R . .
H22C H 0.3651 0.2994 0.3090 0.099 Uiso 1 1 calc R . .
C31 C 0.3615(12) 0.8188(11) 0.3172(9) 0.043(4) Uiso 0.55 1 d PD C 1
H31A H 0.4352 0.7777 0.3202 0.051 Uiso 0.55 1 d PR C 1
C32 C 0.2964(13) 0.8779(10) 0.3633(7) 0.032(4) Uiso 0.55 1 d PD C 1
H32A H 0.3181 0.8827 0.4049 0.039 Uiso 0.55 1 d PR C 1
C33 C 0.1933(11) 0.9267(9) 0.3389(7) 0.024(4) Uiso 0.55 1 d PD C 1
H33A H 0.1330 0.9696 0.3616 0.029 Uiso 0.55 1 d PR C 1
C34 C 0.1913(15) 0.9007(13) 0.2769(8) 0.040(6) Uiso 0.55 1 d PD C 1
H34A H 0.1322 0.9232 0.2490 0.047 Uiso 0.55 1 d PR C 1
C35 C 0.2955(13) 0.8355(10) 0.2650(9) 0.037(4) Uiso 0.55 1 d PD C 1
H35A H 0.3176 0.8045 0.2263 0.044 Uiso 0.55 1 d PR C 1
C31A C 0.3405(18) 0.8195(13) 0.2898(10) 0.043(5) Uiso 0.45 1 d PD C 2
H31C H 0.4064 0.7733 0.2756 0.052 Uiso 0.45 1 d PR C 2
C32A C 0.3289(17) 0.8522(14) 0.3450(11) 0.046(5) Uiso 0.45 1 d PD C 2
H32C H 0.3845 0.8397 0.3749 0.055 Uiso 0.45 1 d PR C 2
C33A C 0.233(2) 0.9111(15) 0.3471(10) 0.045(6) Uiso 0.45 1 d PD C 2
H33C H 0.2009 0.9533 0.3789 0.054 Uiso 0.45 1 d PR C 2
C34A C 0.192(2) 0.9044(17) 0.2957(13) 0.058(9) Uiso 0.45 1 d PD C 2
H34C H 0.1188 0.9413 0.2861 0.069 Uiso 0.45 1 d PR C 2
C35A C 0.2564(18) 0.8502(15) 0.2559(11) 0.048(7) Uiso 0.45 1 d PD C 2
H35C H 0.2466 0.8404 0.2127 0.057 Uiso 0.45 1 d PR C 2
C41A C -0.0706(6) 0.8042(5) 0.2740(4) 0.060(3) Uani 1 1 d . C .
H41A H -0.0877 0.7898 0.3201 0.072 Uiso 1 1 calc R . .
H41B H -0.1004 0.7690 0.2516 0.072 Uiso 1 1 calc R . .
C42 C -0.1192(6) 0.8991(5) 0.2554(4) 0.060(3) Uani 1 1 d . . .
H42A H -0.1979 0.9136 0.2669 0.090 Uiso 1 1 calc R C .
H42B H -0.1031 0.9125 0.2096 0.090 Uiso 1 1 calc R . .
H42C H -0.0885 0.9334 0.2774 0.090 Uiso 1 1 calc R . .
C43 C 0.1932(6) 0.6141(5) 0.2123(4) 0.048(2) Uani 1 1 d . C .
H43A H 0.1264 0.6440 0.1925 0.057 Uiso 1 1 calc R . .
H43B H 0.1818 0.5618 0.2397 0.057 Uiso 1 1 calc R . .
C44 C 0.2874(6) 0.5889(6) 0.1625(4) 0.065(3) Uani 1 1 d . . .
H44A H 0.2732 0.5493 0.1367 0.097 Uiso 1 1 calc R C .
H44B H 0.3531 0.5598 0.1827 0.097 Uiso 1 1 calc R . .
H44C H 0.2973 0.6411 0.1354 0.097 Uiso 1 1 calc R . .
C45 C 0.4181(7) 0.5408(7) 0.3291(5) 0.077(3) Uani 1 1 d . . .
C46 C 0.5183(15) 0.5476(13) 0.2752(10) 0.057(6) Uiso 0.50 1 d P D 1
C46A C 0.5191(17) 0.5056(15) 0.2865(11) 0.075(7) Uiso 0.50 1 d P D 2
C47 C 0.4109(13) 0.6274(12) 0.4963(9) 0.054(5) Uiso 0.55 1 d P E 1
H47A H 0.4260 0.5694 0.4817 0.065 Uiso 0.55 1 calc PR E 1
H47B H 0.3650 0.6273 0.5375 0.065 Uiso 0.55 1 calc PR E 1
C48 C 0.5161(13) 0.6440(11) 0.5044(9) 0.068(6) Uiso 0.55 1 d P E 1
H48A H 0.5529 0.5992 0.5358 0.102 Uiso 0.55 1 calc PR E 1
H48B H 0.5012 0.7013 0.5189 0.102 Uiso 0.55 1 calc PR E 1
H48C H 0.5625 0.6422 0.4639 0.102 Uiso 0.55 1 calc PR E 1
C47A C 0.4467(18) 0.6122(13) 0.4706(11) 0.057(7) Uiso 0.45 1 d P E 2
H47C H 0.5114 0.6012 0.4387 0.068 Uiso 0.45 1 calc PR E 2
H47D H 0.4229 0.5587 0.4843 0.068 Uiso 0.45 1 calc PR E 2
C48A C 0.461(2) 0.6639(16) 0.5332(12) 0.101(9) Uiso 0.45 1 d P E 2
H48D H 0.5180 0.6256 0.5572 0.151 Uiso 0.45 1 calc PR E 2
H48E H 0.3921 0.6769 0.5611 0.151 Uiso 0.45 1 calc PR E 2
H48F H 0.4794 0.7181 0.5165 0.151 Uiso 0.45 1 calc PR E 2
C49 C 0.1117(16) 0.8277(14) 0.5370(10) 0.075(6) Uiso 0.60 1 d P C 1
H49A H 0.0860 0.7750 0.5413 0.090 Uiso 0.60 1 calc PR C 1
H49D H 0.0518 0.8719 0.5577 0.090 Uiso 0.60 1 calc PR C 1
C50 C 0.1931(17) 0.8066(16) 0.5759(11) 0.139(9) Uiso 0.60 1 d P C 1
H50A H 0.1658 0.7851 0.6185 0.209 Uiso 0.60 1 calc PR C 1
H50B H 0.2165 0.8584 0.5780 0.209 Uiso 0.60 1 calc PR C 1
H50C H 0.2547 0.7613 0.5588 0.209 Uiso 0.60 1 calc PR C 1
C49B C 0.161(3) 0.785(2) 0.5442(15) 0.088(10) Uiso 0.40 1 d P C 2
H49B H 0.1540 0.7249 0.5452 0.106 Uiso 0.40 1 calc PR C 2
H49C H 0.2336 0.7837 0.5529 0.106 Uiso 0.40 1 calc PR C 2
C50B C 0.062(2) 0.8472(19) 0.5846(15) 0.111(11) Uiso 0.40 1 d P C 2
H50D H 0.0622 0.8251 0.6296 0.167 Uiso 0.40 1 calc PR C 2
H50E H -0.0063 0.8488 0.5706 0.167 Uiso 0.40 1 calc PR C 2
H50F H 0.0716 0.9061 0.5783 0.167 Uiso 0.40 1 calc PR C 2
C51 C -0.1005(13) 0.9272(11) 0.4580(8) 0.044(5) Uiso 0.50 1 d P C 1
C51A C -0.1274(17) 0.8962(13) 0.4413(10) 0.065(6) Uiso 0.50 1 d P C 2
C52 C -0.2044(8) 0.9617(8) 0.4180(6) 0.108(4) Uani 1 1 d . . .
C1S C 0.6028(7) 0.8595(9) 0.3508(5) 0.084(4) Uani 1 1 d . . .
H1SA H 0.5870 0.8898 0.3871 0.101 Uiso 1 1 calc R . .
C2S C 0.6598(8) 0.7723(9) 0.3548(6) 0.091(4) Uani 1 1 d . . .
H2SA H 0.6818 0.7418 0.3940 0.109 Uiso 1 1 calc R . .
C3S C 0.6838(7) 0.7305(7) 0.3010(7) 0.076(4) Uani 1 1 d . . .
H3SA H 0.7228 0.6707 0.3023 0.091 Uiso 1 1 calc R . .
C4S C 0.6513(6) 0.7756(7) 0.2469(5) 0.060(3) Uani 1 1 d . . .
H4SA H 0.6689 0.7471 0.2097 0.072 Uiso 1 1 calc R . .
C5S C 0.5947(7) 0.8599(7) 0.2430(5) 0.060(3) Uani 1 1 d . . .
H5SA H 0.5723 0.8900 0.2039 0.072 Uiso 1 1 calc R . .
C6S C 0.5702(6) 0.9010(6) 0.2953(6) 0.059(3) Uani 1 1 d . . .
H6SA H 0.5291 0.9603 0.2930 0.071 Uiso 1 1 calc R . .
C11S C 0.6930(15) 0.1225(12) 0.2257(11) 0.131(8) Uani 1 1 d . . .
H11B H 0.7059 0.0724 0.2045 0.157 Uiso 1 1 calc R . .
C12S C 0.6430(13) 0.1232(11) 0.2860(10) 0.121(6) Uani 1 1 d . . .
H12D H 0.6217 0.0739 0.3073 0.145 Uiso 1 1 calc R . .
C13S C 0.6246(12) 0.1946(12) 0.3145(7) 0.133(6) Uani 1 1 d . . .
H13C H 0.5870 0.1968 0.3560 0.160 Uiso 1 1 calc R . .
C14S C 0.6579(13) 0.2628(10) 0.2862(10) 0.130(6) Uani 1 1 d . . .
H14D H 0.6480 0.3113 0.3086 0.156 Uiso 1 1 calc R . .
C15S C 0.7073(12) 0.2638(10) 0.2236(9) 0.114(5) Uani 1 1 d . . .
H15C H 0.7274 0.3138 0.2025 0.137 Uiso 1 1 calc R . .
C16S C 0.7253(11) 0.1945(16) 0.1948(8) 0.126(6) Uani 1 1 d . . .
H16D H 0.7604 0.1933 0.1527 0.151 Uiso 1 1 calc R . .
C21S C 0.7472(11) 0.1461(8) 0.9710(8) 0.094(4) Uani 1 1 d . . .
H21C H 0.7037 0.1067 0.9792 0.113 Uiso 1 1 calc R . .
C22S C 0.7335(8) 0.2042(10) 1.0109(6) 0.090(4) Uani 1 1 d . . .
H22D H 0.6802 0.2070 1.0467 0.108 Uiso 1 1 calc R . .
C23S C 0.7967(9) 0.2595(7) 1.0000(5) 0.074(3) Uani 1 1 d . . .
H23A H 0.7861 0.3026 1.0275 0.088 Uiso 1 1 calc R . .
C24S C 0.8740(9) 0.2539(8) 0.9506(7) 0.076(4) Uani 1 1 d . . .
H24A H 0.9206 0.2908 0.9444 0.092 Uiso 1 1 calc R . .
C25S C 0.8857(10) 0.1955(11) 0.9096(7) 0.102(5) Uani 1 1 d . . .
H25A H 0.9393 0.1923 0.8739 0.123 Uiso 1 1 calc R . .
C26S C 0.8204(13) 0.1413(9) 0.9194(7) 0.104(5) Uani 1 1 d . . .
H26A H 0.8265 0.1009 0.8903 0.125 Uiso 1 1 calc R . .
C31S C 0.2361(9) 0.2175(8) 0.4218(6) 0.079(4) Uani 1 1 d . . .
H31B H 0.1723 0.2646 0.4209 0.095 Uiso 1 1 calc R . .
C32S C 0.3114(10) 0.2189(7) 0.4555(5) 0.073(3) Uani 1 1 d . . .
H32B H 0.3026 0.2672 0.4779 0.088 Uiso 1 1 calc R . .
C33S C 0.4031(9) 0.1502(10) 0.4582(6) 0.089(4) Uani 1 1 d . . .
H33B H 0.4568 0.1503 0.4835 0.107 Uiso 1 1 calc R . .
C34S C 0.4167(11) 0.0838(8) 0.4257(8) 0.105(5) Uani 1 1 d . . .
H34B H 0.4796 0.0359 0.4279 0.126 Uiso 1 1 calc R . .
C35S C 0.3377(16) 0.0852(11) 0.3884(7) 0.117(6) Uani 1 1 d . . .
H35B H 0.3484 0.0396 0.3630 0.140 Uiso 1 1 calc R . .
C36S C 0.2475(11) 0.1500(12) 0.3881(6) 0.096(5) Uani 1 1 d . . .
H36A H 0.1916 0.1494 0.3648 0.115 Uiso 1 1 calc R . .
O1W O 0.7927(4) 0.4212(4) 0.2628(3) 0.0666(18) Uani 1 1 d . . .
H1W H 0.7737 0.4591 0.2318 0.080 Uiso 1 1 d R . .
H2W H 0.7782 0.4464 0.2962 0.080 Uiso 1 1 d R . .

loop_
_atom_site_aniso_label
_atom_site_aniso_U_11
_atom_site_aniso_U_22
_atom_site_aniso_U_33
_atom_site_aniso_U_23
_atom_site_aniso_U_13
_atom_site_aniso_U_12
Ru1 0.0288(3) 0.0304(4) 0.0280(4) -0.0003(3) -0.0044(3) -0.0043(3)
Ru2 0.0297(3) 0.0346(4) 0.0283(4) 0.0005(3) -0.0031(3) -0.0015(3)
Ru3 0.0305(3) 0.0282(4) 0.0302(4) -0.0009(3) -0.0021(3) -0.0101(3)
Ru4 0.0333(4) 0.0290(4) 0.0290(4) 0.0003(3) -0.0054(3) -0.0102(3)
Co1 0.0338(6) 0.0326(6) 0.0379(7) 0.0012(6) -0.0095(5) -0.0019(5)
Co2 0.0448(7) 0.0338(7) 0.0451(8) -0.0015(6) 0.0043(6) -0.0180(5)
Cl1 0.0313(10) 0.0327(11) 0.0376(13) -0.0040(10) -0.0073(9) -0.0049(8)
Cl2 0.0335(11) 0.0350(12) 0.0378(13) 0.0027(10) -0.0076(9) -0.0093(9)
Cl3 0.0337(11) 0.0751(17) 0.0426(15) 0.0102(13) -0.0004(10) -0.0009(11)
Cl4 0.0580(13) 0.0432(13) 0.0406(15) -0.0116(11) -0.0062(11) 0.0012(10)
Cl11 0.0326(10) 0.0310(11) 0.0400(14) -0.0011(10) -0.0027(9) -0.0090(9)
Cl12 0.0356(11) 0.0300(11) 0.0376(13) -0.0066(10) 0.0003(9) -0.0099(9)
Cl13 0.0570(13) 0.0378(12) 0.0389(14) -0.0066(11) -0.0093(11) -0.0126(10)
Cl14 0.0410(12) 0.0553(14) 0.0508(15) 0.0009(12) -0.0138(11) -0.0153(10)
P1 0.0281(11) 0.0371(13) 0.0341(14) -0.0032(11) -0.0055(10) -0.0015(9)
P2 0.0420(13) 0.0302(12) 0.0396(15) 0.0022(11) -0.0108(11) -0.0064(10)
P3 0.0353(12) 0.0368(13) 0.0332(14) 0.0027(11) -0.0071(10) -0.0042(10)
P4 0.0386(12) 0.0328(12) 0.0350(14) 0.0034(11) 0.0020(11) -0.0115(10)
P5 0.0330(12) 0.0375(13) 0.0496(16) -0.0028(12) 0.0023(11) -0.0148(10)
P6 0.0432(13) 0.0303(12) 0.0452(16) -0.0017(11) 0.0022(11) -0.0148(10)
O1 0.036(3) 0.052(4) 0.052(4) -0.003(3) -0.014(3) -0.003(3)
O2 0.040(3) 0.047(4) 0.031(4) -0.007(3) 0.009(3) -0.009(3)
O3 0.083(4) 0.037(4) 0.041(4) -0.010(3) -0.025(3) 0.011(3)
O4 0.062(4) 0.052(4) 0.071(5) 0.024(3) -0.030(3) -0.032(3)
O5 0.052(4) 0.054(4) 0.034(4) 0.010(3) -0.001(3) -0.012(3)
O6 0.041(3) 0.047(4) 0.040(4) -0.017(3) -0.011(3) 0.000(3)
O7 0.022(3) 0.035(3) 0.051(4) -0.007(3) -0.005(2) 0.000(2)
O8 0.043(3) 0.026(3) 0.046(4) -0.002(3) -0.017(3) -0.004(2)
O9 0.035(3) 0.037(3) 0.027(3) 0.006(3) 0.001(2) 0.001(2)
O10 0.028(3) 0.041(3) 0.036(4) 0.004(3) -0.005(2) 0.002(2)
O11 0.042(3) 0.041(3) 0.036(4) 0.010(3) 0.002(3) -0.013(3)
O12 0.035(3) 0.043(3) 0.041(4) -0.010(3) 0.001(3) -0.009(3)
O13 0.045(3) 0.051(4) 0.082(5) -0.006(4) 0.018(3) -0.011(3)
O14 0.077(4) 0.056(4) 0.067(5) 0.001(4) -0.039(4) -0.035(3)
O15 0.108(5) 0.078(5) 0.043(4) -0.020(4) 0.023(4) -0.070(4)
O16 0.055(4) 0.056(4) 0.068(5) 0.018(4) 0.023(3) -0.001(3)
O17 0.050(3) 0.030(3) 0.023(3) 0.008(2) -0.009(2) -0.017(2)
O18 0.029(3) 0.038(3) 0.045(4) 0.001(3) -0.001(3) -0.012(2)
O19 0.052(3) 0.031(3) 0.038(4) -0.007(3) 0.010(3) -0.019(3)
O20 0.052(3) 0.039(3) 0.033(4) 0.001(3) -0.007(3) -0.016(3)
N1 0.031(3) 0.030(4) 0.026(4) -0.001(3) 0.000(3) 0.001(3)
N2 0.031(3) 0.025(3) 0.030(4) 0.008(3) -0.003(3) -0.013(3)
C11 0.075(7) 0.094(8) 0.111(10) -0.057(8) 0.008(6) -0.050(6)
C13 0.061(6) 0.059(6) 0.049(7) -0.008(6) -0.004(5) -0.007(5)
C14 0.083(7) 0.093(8) 0.050(7) -0.020(6) 0.000(6) -0.027(6)
C15 0.052(6) 0.071(7) 0.064(8) -0.017(6) -0.003(5) -0.008(5)
C16 0.106(8) 0.141(11) 0.049(7) -0.022(7) -0.021(6) -0.064(8)
C18 0.082(8) 0.099(9) 0.163(13) 0.008(9) -0.010(8) -0.057(7)
C19 0.044(5) 0.061(6) 0.061(7) 0.001(5) -0.005(5) -0.020(5)
C21 0.049(5) 0.067(7) 0.040(6) -0.010(5) -0.002(5) -0.018(5)
C22 0.054(6) 0.112(8) 0.044(6) -0.030(6) 0.004(5) -0.037(6)
C41A 0.046(5) 0.062(7) 0.073(8) -0.001(6) -0.003(5) -0.020(5)
C42 0.050(5) 0.060(6) 0.060(7) 0.007(5) -0.020(5) -0.001(5)
C43 0.043(5) 0.047(6) 0.052(6) -0.005(5) -0.010(5) -0.008(4)
C44 0.050(5) 0.090(7) 0.056(7) -0.056(6) 0.000(5) 0.002(5)
C45 0.079(7) 0.077(8) 0.060(8) -0.031(6) 0.012(6) 0.004(6)
C52 0.075(8) 0.133(11) 0.107(11) -0.016(9) -0.004(7) -0.018(8)
C1S 0.050(6) 0.148(12) 0.053(8) -0.031(8) -0.004(6) -0.016(7)
C2S 0.058(7) 0.112(11) 0.079(10) 0.045(9) -0.033(7) -0.001(7)
C3S 0.059(7) 0.044(7) 0.108(11) 0.009(8) -0.009(7) 0.003(5)
C4S 0.039(5) 0.078(8) 0.062(8) -0.024(7) 0.007(5) -0.014(5)
C5S 0.056(6) 0.071(8) 0.041(7) 0.003(6) -0.007(5) -0.006(5)
C6S 0.036(5) 0.050(6) 0.086(9) -0.005(6) -0.016(6) -0.003(4)
C11S 0.138(16) 0.082(12) 0.18(2) -0.050(14) -0.119(16) 0.028(11)
C12S 0.139(14) 0.090(13) 0.164(18) 0.006(13) -0.082(13) -0.056(11)
C13S 0.188(15) 0.120(14) 0.122(14) -0.011(12) -0.006(11) -0.096(13)
C14S 0.166(15) 0.085(12) 0.137(17) -0.049(12) -0.021(12) -0.011(10)
C15S 0.121(12) 0.103(13) 0.123(16) -0.024(12) -0.021(11) -0.029(10)
C16S 0.089(10) 0.160(17) 0.101(14) -0.037(15) -0.033(9) 0.030(12)
C21S 0.100(11) 0.075(10) 0.120(14) 0.006(9) -0.049(10) -0.034(8)
C22S 0.032(6) 0.136(12) 0.097(11) 0.006(10) -0.009(6) -0.024(7)
C23S 0.051(6) 0.085(8) 0.081(9) -0.027(7) -0.017(6) 0.002(6)
C24S 0.060(8) 0.069(8) 0.088(10) 0.035(7) -0.006(7) -0.021(6)
C25S 0.069(9) 0.125(14) 0.082(11) 0.013(10) 0.005(8) 0.002(9)
C26S 0.101(12) 0.108(12) 0.094(13) -0.049(10) -0.034(9) 0.017(9)
C31S 0.069(8) 0.070(9) 0.089(11) 0.037(8) -0.013(7) -0.028(7)
C32S 0.092(9) 0.060(8) 0.067(9) -0.019(6) 0.018(7) -0.027(7)
C33S 0.069(8) 0.112(11) 0.089(10) -0.011(9) -0.020(7) -0.024(8)
C34S 0.099(10) 0.050(8) 0.140(15) -0.007(9) 0.011(9) 0.003(7)
C35S 0.180(17) 0.123(14) 0.085(12) -0.061(11) 0.039(12) -0.101(13)
C36S 0.088(10) 0.150(15) 0.075(10) 0.007(11) -0.015(8) -0.077(10)
O1W 0.069(4) 0.097(5) 0.038(4) 0.008(4) -0.011(3) -0.035(4)

loop_
_atom_type_symbol
_atom_type_description
_atom_type_scat_dispersion_real
_atom_type_scat_dispersion_imag
_atom_type_scat_source
C C 0.0033 0.0016 'International Tables Vol C Tables 4.2.6.8 and 6.1.1.4'
H H 0.0000 0.0000 'International Tables Vol C Tables 4.2.6.8 and 6.1.1.4'
N N 0.0061 0.0033 'International Tables Vol C Tables 4.2.6.8 and 6.1.1.4'
O O 0.0106 0.0060 'International Tables Vol C Tables 4.2.6.8 and 6.1.1.4'
P P 0.1023 0.0942 'International Tables Vol C Tables 4.2.6.8 and 6.1.1.4'
Cl Cl 0.1484 0.1585 'International Tables Vol C Tables 4.2.6.8 and 6.1.1.4'
Co Co 0.3494 0.9721 'International Tables Vol C Tables 4.2.6.8 and 6.1.1.4'
Ru Ru -1.2594 0.8363 'International Tables Vol C Tables 4.2.6.8 and 6.1.1.4'

loop_
_geom_angle_atom_site_label_1
_geom_angle_atom_site_label_2
_geom_angle_atom_site_label_3
_geom_angle
_geom_angle_site_symmetry_1
_geom_angle_site_symmetry_3
N1 Ru1 O7 96.6(2) . .
N1 Ru1 O8 93.9(2) . .
O7 Ru1 O8 91.10(18) . .
N1 Ru1 O9 176.5(2) . .
O7 Ru1 O9 85.99(18) . .
O8 Ru1 O9 88.31(19) . .
N1 Ru1 Cl1 92.4(2) . .
O7 Ru1 Cl1 89.71(14) . .
O8 Ru1 Cl1 173.47(15) . .
O9 Ru1 Cl1 85.28(14) . .
N1 Ru1 Cl2 92.96(18) . .
O7 Ru1 Cl2 169.86(15) . .
O8 Ru1 Cl2 91.57(14) . .
O9 Ru1 Cl2 84.32(12) . .
Cl1 Ru1 Cl2 86.55(7) . .
N1 Ru2 O10 173.3(2) 2_565 .
N1 Ru2 Cl4 97.7(2) 2_565 .
O10 Ru2 Cl4 86.59(14) . .
N1 Ru2 Cl3 94.99(18) 2_565 .
O10 Ru2 Cl3 90.05(12) . .
Cl4 Ru2 Cl3 90.92(8) . .
N1 Ru2 Cl1 92.90(18) 2_565 .
O10 Ru2 Cl1 81.84(12) . .
Cl4 Ru2 Cl1 91.33(7) . .
Cl3 Ru2 Cl1 171.43(7) . .
N1 Ru2 Cl2 91.9(2) 2_565 .
O10 Ru2 Cl2 83.62(13) . .
Cl4 Ru2 Cl2 169.93(7) . .
Cl3 Ru2 Cl2 91.45(8) . .
Cl1 Ru2 Cl2 84.95(6) . .
N2 Ru3 O19 94.4(2) . .
N2 Ru3 O18 95.5(2) . .
O19 Ru3 O18 91.78(19) . .
N2 Ru3 O17 176.9(2) . .
O19 Ru3 O17 87.40(19) . .
O18 Ru3 O17 86.94(18) . .
N2 Ru3 Cl12 92.53(19) . .
O19 Ru3 Cl12 172.66(15) . .
O18 Ru3 Cl12 90.03(15) . .
O17 Ru3 Cl12 85.60(14) . .
N2 Ru3 Cl11 92.96(17) . .
O19 Ru3 Cl11 90.24(14) . .
O18 Ru3 Cl11 171.10(15) . .
O17 Ru3 Cl11 84.49(13) . .
Cl12 Ru3 Cl11 86.91(6) . .
N2 Ru4 O20 174.2(2) 2_566 .
N2 Ru4 Cl13 97.1(2) 2_566 .
O20 Ru4 Cl13 88.14(14) . .
N2 Ru4 Cl14 94.68(18) 2_566 .
O20 Ru4 Cl14 87.58(13) . .
Cl13 Ru4 Cl14 91.40(8) . .
N2 Ru4 Cl12 93.23(18) 2_566 .
O20 Ru4 Cl12 84.33(12) . .
Cl13 Ru4 Cl12 89.91(7) . .
Cl14 Ru4 Cl12 171.76(7) . .
N2 Ru4 Cl11 92.8(2) 2_566 .
O20 Ru4 Cl11 81.79(14) . .
Cl13 Ru4 Cl11 169.27(7) . .
Cl14 Ru4 Cl11 91.86(7) . .
Cl12 Ru4 Cl11 85.44(6) . .
C5B Co1 C4B 38.5(8) . .
C5B Co1 C3B 64.6(8) . .
C4B Co1 C3B 39.2(7) . .
C5B Co1 C2 53.3(8) . .
C4B Co1 C2 68.5(7) . .
C3B Co1 C2 54.2(7) . .
C5B Co1 C1B 38.4(9) . .
C4B Co1 C1B 64.0(8) . .
C3B Co1 C1B 63.3(8) . .
C2 Co1 C1B 18.5(7) . .
C5B Co1 C4 56.3(7) . .
C4B Co1 C4 21.5(5) . .
C3B Co1 C4 20.8(6) . .
C2 Co1 C4 67.1(6) . .
C1B Co1 C4 70.0(8) . .
C5B Co1 C3 69.0(7) . .
C4B Co1 C3 56.0(7) . .
C3B Co1 C3 21.3(6) . .
C2 Co1 C3 38.3(6) . .
C1B Co1 C3 52.5(8) . .
C4 Co1 C3 41.4(6) . .
C5B Co1 C5 20.4(7) . .
C4B Co1 C5 21.7(5) . .
C3B Co1 C5 57.3(7) . .
C2 Co1 C5 66.9(7) . .
C1B Co1 C5 55.7(8) . .
C4 Co1 C5 42.7(5) . .
C3 Co1 C5 69.2(6) . .
C5B Co1 C2B 64.4(9) . .
C4B Co1 C2B 66.2(8) . .
C3B Co1 C2B 40.2(9) . .
C2 Co1 C2B 19.1(8) . .
C1B Co1 C2B 36.3(9) . .
C4 Co1 C2B 57.6(8) . .
C3 Co1 C2B 20.7(7) . .
C5 Co1 C2B 72.3(8) . .
C5B Co1 C1 19.6(7) . .
C4B Co1 C1 54.7(6) . .
C3B Co1 C1 69.7(7) . .
C2 Co1 C1 39.2(6) . .
C1B Co1 C1 21.5(7) . .
C4 Co1 C1 68.3(6) . .
C3 Co1 C1 66.3(6) . .
C5 Co1 C1 39.6(6) . .
C2B Co1 C1 54.9(8) . .
C5B Co1 P2 101.6(8) . .
C4B Co1 P2 93.0(5) . .
C3B Co1 P2 120.7(8) . .
C2 Co1 P2 154.9(6) . .
C1B Co1 P2 137.7(10) . .
C4 Co1 P2 101.9(5) . .
C3 Co1 P2 141.9(7) . .
C5 Co1 P2 89.5(4) . .
C2B Co1 P2 159.0(8) . .
C1 Co1 P2 116.2(6) . .
C5B Co1 P3 107.5(8) . .
C4B Co1 P3 145.9(7) . .
C3B Co1 P3 146.8(8) . .
C2 Co1 P3 94.4(5) . .
C1B Co1 P3 90.2(7) . .
C4 Co1 P3 160.2(4) . .
C3 Co1 P3 125.9(7) . .
C5 Co1 P3 124.9(7) . .
C2B Co1 P3 106.7(10) . .
C1 Co1 P3 93.1(5) . .
P2 Co1 P3 92.20(9) . .
C34A Co2 C32A 63.8(10) . .
C34A Co2 C33A 38.9(5) . .
C32A Co2 C33A 38.2(5) . .
C34A Co2 C31A 60.5(10) . .
C32A Co2 C31A 38.6(5) . .
C33A Co2 C31A 62.7(8) . .
C34A Co2 C35 46.8(8) . .
C32A Co2 C35 55.7(7) . .
C33A Co2 C35 65.4(7) . .
C31A Co2 C35 22.8(5) . .
C34A Co2 C31 69.2(8) . .
C32A Co2 C31 23.5(6) . .
C33A Co2 C31 57.3(6) . .
C31A Co2 C31 18.9(5) . .
C35 Co2 C31 41.1(4) . .
C34A Co2 C33 29.7(7) . .
C32A Co2 C33 52.5(6) . .
C33A Co2 C33 15.0(6) . .
C31A Co2 C33 70.8(6) . .
C35 Co2 C33 67.5(6) . .
C31 Co2 C33 69.3(6) . .
C34A Co2 C32 60.6(8) . .
C32A Co2 C32 17.5(6) . .
C33A Co2 C32 25.8(6) . .
C31A Co2 C32 54.2(6) . .
C35 Co2 C32 67.6(7) . .
C31 Co2 C32 40.9(4) . .
C33 Co2 C32 40.8(4) . .
C34A Co2 C35A 38.0(5) . .
C32A Co2 C35A 66.5(8) . .
C33A Co2 C35A 66.3(8) . .
C31A Co2 C35A 37.6(5) . .
C35 Co2 C35A 15.0(5) . .
C31 Co2 C35A 55.2(6) . .
C33 Co2 C35A 64.1(7) . .
C32 Co2 C35A 75.1(7) . .
C34A Co2 C34 10.9(8) . .
C32A Co2 C34 69.5(7) . .
C33A Co2 C34 49.2(8) . .
C31A Co2 C34 58.5(7) . .
C35 Co2 C34 41.0(4) . .
C31 Co2 C34 70.4(7) . .
C33 Co2 C34 40.6(4) . .
C32 Co2 C34 69.0(7) . .
C35A Co2 C34 29.7(6) . .
C34A Co2 P6 105.3(6) . .
C32A Co2 P6 116.2(7) . .
C33A Co2 P6 92.1(6) . .
C31A Co2 P6 153.6(6) . .
C35 Co2 P6 152.1(4) . .
C31 Co2 P6 138.9(5) . .
C33 Co2 P6 86.5(4) . .
C32 Co2 P6 99.7(4) . .
C35A Co2 P6 141.0(6) . .
C34 Co2 P6 111.9(5) . .
C34A Co2 P4 104.2(8) . .
C32A Co2 P4 150.4(7) . .
C33A Co2 P4 142.4(7) . .
C31A Co2 P4 111.9(6) . .
C35 Co2 P4 95.8(5) . .
C31 Co2 P4 128.4(5) . .
C33 Co2 P4 128.8(4) . .
C32 Co2 P4 162.5(4) . .
C35A Co2 P4 87.4(6) . .
C34 Co2 P4 94.9(5) . .
P6 Co2 P4 92.68(9) . .
Ru1 Cl1 Ru2 94.54(7) . .
Ru1 Cl2 Ru2 93.93(7) . .
Ru3 Cl11 Ru4 93.54(6) . .
Ru3 Cl12 Ru4 94.06(6) . .
O7 P1 O2 110.0(3) . .
O7 P1 O1 105.7(3) . .
O2 P1 O1 101.2(3) . .
O7 P1 Co1 118.8(2) . .
O2 P1 Co1 107.4(2) . .
O1 P1 Co1 112.4(2) . .
O8 P2 O3 107.2(3) . .
O8 P2 O4 108.4(3) . .
O3 P2 O4 101.5(3) . .
O8 P2 Co1 119.3(2) . .
O3 P2 Co1 111.6(2) . .
O4 P2 Co1 107.4(2) . .
O9 P3 O6 109.6(3) . .
O9 P3 O5 105.5(3) . .
O6 P3 O5 102.5(3) . .
O9 P3 Co1 119.2(2) . .
O6 P3 Co1 105.3(2) . .
O5 P3 Co1 113.5(2) . .
O17 P4 O12 110.0(3) . .
O17 P4 O11 106.5(3) . .
O12 P4 O11 101.0(3) . .
O17 P4 Co2 118.6(2) . .
O12 P4 Co2 106.6(2) . .
O11 P4 Co2 112.8(2) . .
O18 P5 O13 106.2(3) . .
O18 P5 O14 109.6(3) . .
O13 P5 O14 101.7(3) . .
O18 P5 Co2 118.8(2) . .
O13 P5 Co2 111.4(2) . .
O14 P5 Co2 107.9(2) . .
O19 P6 O16 107.4(3) . .
O19 P6 O15 107.2(3) . .
O16 P6 O15 101.9(4) . .
O19 P6 Co2 119.3(2) . .
O16 P6 Co2 108.3(2) . .
O15 P6 Co2 111.3(2) . .
C11 O1 P1 123.6(5) . .
C13 O2 P1 116.3(5) . .
C15 O3 P2 126.0(5) . .
C17A O4 C17 27.0(9) . .
C17A O4 P2 113.4(8) . .
C17 O4 P2 117.9(8) . .
C19 O5 P3 122.4(5) . .
C21 O6 P3 123.8(5) . .
P1 O7 Ru1 129.9(3) . .
P2 O8 Ru1 131.4(3) . .
P3 O9 Ru1 129.3(3) . .
C41A O11 P4 123.1(5) . .
C43 O12 P4 121.4(4) . .
C45 O13 P5 123.7(5) . .
C47 O14 C47A 25.8(10) . .
C47 O14 P5 122.5(8) . .
C47A O14 P5 108.1(9) . .
C49 O15 P6 126.1(10) . .
C49 O15 C49B 25.6(13) . .
P6 O15 C49B 115.8(11) . .
C51A O16 P6 119.1(8) . .
C51A O16 C51 30.7(8) . .
P6 O16 C51 113.2(7) . .
P4 O17 Ru3 129.6(3) . .
P5 O18 Ru3 130.6(3) . .
P6 O19 Ru3 131.4(3) . .
Ru1 N1 Ru2 174.5(4) . 2_565
Ru4 N2 Ru3 174.3(4) 2_566 .
C2 C1 C5 108.2(12) . .
C2 C1 Co1 68.6(8) . .
C5 C1 Co1 69.1(8) . .
C3 C2 C1 112.2(16) . .
C3 C2 Co1 71.3(9) . .
C1 C2 Co1 72.1(9) . .
C2 C3 C4 108.3(14) . .
C2 C3 Co1 70.5(9) . .
C4 C3 Co1 69.3(8) . .
C3 C4 C5 104.9(12) . .
C3 C4 Co1 69.4(8) . .
C5 C4 Co1 68.9(7) . .
C1 C5 C4 106.4(12) . .
C1 C5 Co1 71.3(8) . .
C4 C5 Co1 68.4(7) . .
C2B C1B C5B 112(2) . .
C2B C1B Co1 72.9(13) . .
C5B C1B Co1 69.4(12) . .
C1B C2B C3B 105(2) . .
C1B C2B Co1 70.8(13) . .
C3B C2B Co1 68.4(11) . .
C4B C3B C2B 107.8(17) . .
C4B C3B Co1 70.3(9) . .
C2B C3B Co1 71.5(11) . .
C5B C4B C3B 106.7(17) . .
C5B C4B Co1 70.1(11) . .
C3B C4B Co1 70.5(10) . .
C4B C5B C1B 108(2) . .
C4B C5B Co1 71.3(11) . .
C1B C5B Co1 72.1(12) . .
C12 C11 O1 117.5(11) . .
C12 C11 C12A 43.1(10) . .
O1 C11 C12A 106.0(11) . .
O2 C13 C14 108.0(7) . .
O3 C15 C16 111.2(8) . .
C18 C17 O4 107.0(13) . .
O4 C17A C18 103.6(12) . .
C17 C18 C17A 27.8(10) . .
O5 C19 C20 109.2(10) . .
O5 C19 C20A 102.5(9) . .
C20 C19 C20A 24.4(11) . .
O6 C21 C22 108.2(6) . .
C35 C31 C32 104.6(12) . .
C35 C31 Co2 68.1(8) . .
C32 C31 Co2 69.8(7) . .
C33 C32 C31 108.9(11) . .
C33 C32 Co2 69.6(7) . .
C31 C32 Co2 69.3(8) . .
C34 C33 C32 109.3(12) . .
C34 C33 Co2 70.1(9) . .
C32 C33 Co2 69.6(7) . .
C33 C34 C35 104.7(13) . .
C33 C34 Co2 69.4(9) . .
C35 C34 Co2 67.6(9) . .
C31 C35 C34 112.5(13) . .
C31 C35 Co2 70.8(9) . .
C34 C35 Co2 71.5(10) . .
C35A C31A C32A 115.8(17) . .
C35A C31A C34A 41.0(10) . .
C32A C31A C34A 74.8(12) . .
C35A C31A Co2 74.3(11) . .
C32A C31A Co2 70.5(11) . .
C34A C31A Co2 57.6(10) . .
C33A C32A C31A 104.7(17) . .
C33A C32A Co2 70.9(12) . .
C31A C32A Co2 71.0(12) . .
C32A C33A C34A 105(2) . .
C32A C33A Co2 70.9(12) . .
C34A C33A Co2 67.3(15) . .
C33A C34A C35A 117(2) . .
C33A C34A Co2 73.8(15) . .
C35A C34A Co2 77.6(15) . .
C33A C34A C31A 75.5(15) . .
C35A C34A C31A 41.3(10) . .
Co2 C34A C31A 61.8(10) . .
C34A C35A C31A 97.7(18) . .
C34A C35A Co2 64.4(15) . .
C31A C35A Co2 68.1(11) . .
O11 C41A C42 107.8(6) . .
O12 C43 C44 107.6(6) . .
O13 C45 C46A 117.9(12) . .
O13 C45 C46 96.2(10) . .
C46A C45 C46 24.9(10) . .
O14 C47 C48 111.0(12) . .
O14 C47A C48A 89.7(14) . .
O15 C49 C50 128.9(18) . .
C50B C49B O15 86(2) . .
O16 C51 C52 96.0(10) . .
C52 C51A O16 113.5(15) . .
C51A C52 C51 30.8(10) . .
C6S C1S C2S 119.7(11) . .
C3S C2S C1S 118.8(10) . .
C4S C3S C2S 118.7(10) . .
C3S C4S C5S 122.6(10) . .
C6S C5S C4S 119.1(10) . .
C5S C6S C1S 121.0(10) . .
C12S C11S C16S 120.5(19) . .
C13S C12S C11S 118.6(18) . .
C14S C13S C12S 121.4(17) . .
C13S C14S C15S 120.6(16) . .
C16S C15S C14S 118.7(17) . .
C15S C16S C11S 120.1(19) . .
C22S C21S C26S 122.1(14) . .
C21S C22S C23S 119.1(12) . .
C24S C23S C22S 120.5(12) . .
C23S C24S C25S 119.8(12) . .
C24S C25S C26S 120.0(14) . .
C21S C26S C25S 118.5(15) . .
C32S C31S C36S 121.5(12) . .
C31S C32S C33S 119.7(11) . .
C34S C33S C32S 120.2(12) . .
C33S C34S C35S 119.1(12) . .
C36S C35S C34S 120.2(14) . .
C35S C36S C31S 119.2(14) . .

loop_
_geom_bond_atom_site_label_1
_geom_bond_atom_site_label_2
_geom_bond_distance
_geom_bond_site_symmetry_2
Ru1 N1 1.725(6) .
Ru1 O7 2.021(4) .
Ru1 O8 2.036(5) .
Ru1 O9 2.123(5) .
Ru1 Cl1 2.365(2) .
Ru1 Cl2 2.3784(18) .
Ru2 N1 1.731(6) 2_565
Ru2 O10 2.204(4) .
Ru2 Cl4 2.331(2) .
Ru2 Cl3 2.343(2) .
Ru2 Cl1 2.4025(18) .
Ru2 Cl2 2.413(2) .
Ru3 N2 1.734(6) .
Ru3 O19 2.027(5) .
Ru3 O18 2.031(4) .
Ru3 O17 2.114(5) .
Ru3 Cl12 2.364(2) .
Ru3 Cl11 2.3792(18) .
Ru4 N2 1.717(6) 2_566
Ru4 O20 2.208(4) .
Ru4 Cl13 2.329(2) .
Ru4 Cl14 2.3433(19) .
Ru4 Cl12 2.4018(18) .
Ru4 Cl11 2.407(2) .
Co1 C5B 2.04(2) .
Co1 C4B 2.060(15) .
Co1 C3B 2.062(17) .
Co1 C2 2.076(17) .
Co1 C1B 2.08(2) .
Co1 C4 2.084(14) .
Co1 C3 2.086(15) .
Co1 C5 2.091(15) .
Co1 C2B 2.10(2) .
Co1 C1 2.121(14) .
Co1 P2 2.150(2) .
Co1 P3 2.155(2) .
Co2 C34A 1.95(3) .
Co2 C32A 2.03(2) .
Co2 C33A 2.03(2) .
Co2 C31A 2.04(2) .
Co2 C35 2.068(17) .
Co2 C31 2.106(16) .
Co2 C33 2.112(14) .
Co2 C32 2.113(15) .
Co2 C35A 2.12(2) .
Co2 C34 2.12(2) .
Co2 P6 2.150(2) .
Co2 P4 2.154(2) .
P1 O7 1.535(4) .
P1 O2 1.588(5) .
P1 O1 1.598(5) .
P2 O8 1.517(5) .
P2 O3 1.573(6) .
P2 O4 1.588(5) .
P3 O9 1.522(4) .
P3 O6 1.583(5) .
P3 O5 1.592(5) .
P4 O17 1.516(4) .
P4 O12 1.577(5) .
P4 O11 1.593(5) .
P5 O18 1.518(5) .
P5 O13 1.584(6) .
P5 O14 1.587(5) .
P6 O19 1.512(5) .
P6 O16 1.575(5) .
P6 O15 1.590(6) .
O1 C11 1.443(10) .
O2 C13 1.463(8) .
O3 C15 1.442(9) .
O4 C17A 1.507(18) .
O4 C17 1.555(19) .
O5 C19 1.483(8) .
O6 C21 1.435(9) .
O11 C41A 1.454(8) .
O12 C43 1.482(9) .
O13 C45 1.458(10) .
O14 C47 1.475(16) .
O14 C47A 1.58(2) .
O15 C49 1.279(19) .
O15 C49B 1.75(3) .
O16 C51A 1.55(2) .
O16 C51 1.604(18) .
N1 Ru2 1.731(6) 2_565
N2 Ru4 1.717(6) 2_566
C1 C2 1.41(2) .
C1 C5 1.43(2) .
C2 C3 1.36(2) .
C3 C4 1.47(2) .
C4 C5 1.519(19) .
C1B C2B 1.30(3) .
C1B C5B 1.36(3) .
C2B C3B 1.43(3) .
C3B C4B 1.38(3) .
C4B C5B 1.35(3) .
C11 C12 1.44(2) .
C11 C12A 1.50(2) .
C13 C14 1.510(11) .
C15 C16 1.448(11) .
C17 C18 1.41(2) .
C17A C18 1.53(2) .
C19 C20 1.53(2) .
C19 C20A 1.60(2) .
C21 C22 1.468(9) .
C31 C35 1.466(16) .
C31 C32 1.474(15) .
C32 C33 1.474(15) .
C33 C34 1.467(16) .
C34 C35 1.467(16) .
C31A C35A 1.341(18) .
C31A C32A 1.345(18) .
C31A C34A 2.01(4) .
C32A C33A 1.330(17) .
C33A C34A 1.331(18) .
C34A C35A 1.335(18) .
C41A C42 1.498(10) .
C43 C44 1.501(9) .
C45 C46A 1.50(2) .
C45 C46 1.62(2) .
C47 C48 1.51(2) .
C47A C48A 1.75(3) .
C49 C50 1.39(3) .
C49B C50B 1.61(4) .
C51 C52 1.628(19) .
C51A C52 1.324(19) .
C1S C6S 1.345(12) .
C1S C2S 1.386(14) .
C2S C3S 1.380(14) .
C3S C4S 1.336(12) .
C4S C5S 1.345(11) .
C5S C6S 1.344(12) .
C11S C12S 1.358(19) .
C11S C16S 1.392(18) .
C12S C13S 1.335(18) .
C13S C14S 1.329(16) .
C14S C15S 1.399(17) .
C15S C16S 1.310(18) .
C21S C22S 1.326(15) .
C21S C26S 1.342(15) .
C22S C23S 1.352(13) .
C23S C24S 1.339(13) .
C24S C25S 1.351(16) .
C25S C26S 1.362(15) .
C31S C32S 1.314(13) .
C31S C36S 1.362(16) .
C32S C33S 1.375(13) .
C33S C34S 1.325(15) .
C34S C35S 1.394(16) .
C35S C36S 1.326(16) .
